data_7100452
loop_
_publ_author_name
'A. Orpen'
'Christopher J. Adams'
'Paul C. Crawford'
'Thomas J. Podesta'
'Benjamin Salt'

_publ_section_title
;
Thermal solid state synthesis of coordination
complexes from hydrogen bonded precursors.
;
_journal_name_full 'Chemical Communications'
_journal_paper_doi 10.1039/b501555c
_journal_year 2005
_chemical_formula_sum 'C12 H16 Cl4 N2 Pt'
_chemical_formula_weight 525.16
_space_group_IT_number 2
_symmetry_cell_setting triclinic
_symmetry_space_group_name_Hall '-P 1'
_symmetry_space_group_name_H-M 'P -1'
_cell_angle_alpha 102.459(11)
_cell_angle_beta 91.078(11)
_cell_angle_gamma 114.901(11)
_cell_formula_units_Z 2
_cell_length_a 7.430(6)
_cell_length_b 8.401(6)
_cell_length_c 14.686(11)
_cell_measurement_temperature 173(2)
_cell_volume 805.7(10)
_diffrn_ambient_temperature 173(2)
_exptl_crystal_density_diffrn 2.165
_cod_depositor_comments
;
The following automatic conversions were performed:
'_symmetry_cell_setting' value 'Triclinic' changed to 'triclinic'
according to '/home/saulius/struct/CIF-dictionaries/cif_core.dic'
dictionary named 'cif_core.dic' version 2.4.1 from 2010-06-29.

Automatic conversion script
Id: cif_fix_enum 1527 2010-12-29 10:47:43Z saulius 
;
_cod_database_code 7100452

loop_
_symmetry_equiv_pos_as_xyz
'x, y, z'
'-x, -y, -z'

loop_
_atom_site_label
_atom_site_type_symbol
_atom_site_fract_x
_atom_site_fract_y
_atom_site_fract_z
_atom_site_U_iso_or_equiv
_atom_site_adp_type
_atom_site_occupancy
_atom_site_symmetry_multiplicity
_atom_site_calc_flag
_atom_site_refinement_flags
_atom_site_disorder_assembly
_atom_site_disorder_group
Pt3 Pt 0.43848(2) 0.29034(2) 0.239793(11) 0.02061(6) Uani 1 1 d . . .
Cl4 Cl 0.49646(16) 0.03659(14) 0.22971(7) 0.0280(2) Uani 1 1 d . . .
Cl3 Cl 0.63496(17) 0.42258(15) 0.38384(8) 0.0309(2) Uani 1 1 d . . .
Cl2 Cl 0.24296(18) 0.15502(15) 0.09594(8) 0.0332(2) Uani 1 1 d . . .
Cl1 Cl 0.37940(17) 0.54200(15) 0.25224(8) 0.0313(2) Uani 1 1 d . . .
N1 N 0.7271(6) 0.2117(5) -0.0135(3) 0.0339(9) Uani 1 1 d . . .
H1 H 0.6925 0.1084 -0.0525 0.041 Uiso 1 1 calc R . .
N2 N 0.3458(5) 0.0502(5) 0.4373(3) 0.0274(8) Uani 1 1 d . . .
H2 H 0.4162 0.1065 0.3986 0.033 Uiso 1 1 calc R . .
C11 C 0.8349(7) 0.5389(7) 0.1104(3) 0.0338(11) Uani 1 1 d . . .
C21 C 0.1199(6) -0.1294(6) 0.5598(3) 0.0277(9) Uani 1 1 d . . .
C14 C 0.6869(7) 0.3357(7) -0.0399(3) 0.0343(11) Uani 1 1 d . . .
H14 H 0.6223 0.3103 -0.0998 0.041 Uiso 1 1 calc R . .
C23 C 0.2422(7) -0.1307(7) 0.4107(3) 0.0320(10) Uani 1 1 d . . .
H23 H 0.2482 -0.1931 0.3512 0.038 Uiso 1 1 calc R . .
C22 C 0.1289(7) -0.2230(6) 0.4700(3) 0.0319(10) Uani 1 1 d . . .
H22 H 0.0572 -0.3483 0.4511 0.038 Uiso 1 1 calc R . .
C13 C 0.8183(7) 0.2414(7) 0.0705(4) 0.0393(12) Uani 1 1 d . . .
H13 H 0.8461 0.1518 0.0861 0.047 Uiso 1 1 calc R . .
C25 C 0.2318(7) 0.0570(6) 0.5849(3) 0.0292(10) Uani 1 1 d . . .
H25 H 0.2320 0.1229 0.6445 0.035 Uiso 1 1 calc R . .
C24 C 0.3423(7) 0.1445(6) 0.5220(3) 0.0309(10) Uani 1 1 d . . .
H24 H 0.4147 0.2699 0.5386 0.037 Uiso 1 1 calc R . .
C12 C 0.8724(7) 0.4031(8) 0.1349(4) 0.0420(13) Uani 1 1 d . . .
H12 H 0.9338 0.4224 0.1947 0.050 Uiso 1 1 calc R . .
C26 C -0.0027(8) -0.2284(8) 0.6275(4) 0.0452(13) Uani 1 1 d . . .
H26C H -0.0446 -0.1498 0.6698 0.068 Uiso 1 1 calc R . .
H26A H 0.0763 -0.2655 0.6627 0.068 Uiso 1 1 calc R . .
H26B H -0.1183 -0.3332 0.5932 0.068 Uiso 1 1 calc R . .
C15 C 0.7403(7) 0.5003(7) 0.0206(3) 0.0332(10) Uani 1 1 d . . .
H15 H 0.7132 0.5875 0.0016 0.040 Uiso 1 1 calc R . .
C16 C 0.8942(10) 0.7172(8) 0.1791(5) 0.0670(19) Uani 1 1 d . . .
H16C H 0.8593 0.6978 0.2397 0.101 Uiso 1 1 calc R . .
H16A H 0.8255 0.7800 0.1584 0.101 Uiso 1 1 calc R . .
H16B H 1.0359 0.7885 0.1834 0.101 Uiso 1 1 calc R . .

loop_
_atom_site_aniso_label
_atom_site_aniso_U_11
_atom_site_aniso_U_22
_atom_site_aniso_U_33
_atom_site_aniso_U_23
_atom_site_aniso_U_13
_atom_site_aniso_U_12
Pt3 0.02083(9) 0.01794(9) 0.02260(9) 0.00515(6) 0.00390(6) 0.00790(6)
Cl4 0.0371(6) 0.0246(5) 0.0268(5) 0.0060(4) 0.0033(4) 0.0178(5)
Cl3 0.0357(6) 0.0228(5) 0.0295(5) 0.0015(5) -0.0051(5) 0.0109(5)
Cl2 0.0426(6) 0.0278(6) 0.0299(6) 0.0013(5) -0.0076(5) 0.0192(5)
Cl1 0.0374(6) 0.0224(5) 0.0354(6) 0.0039(5) -0.0009(5) 0.0159(5)
N1 0.034(2) 0.025(2) 0.037(2) 0.0012(18) 0.0108(18) 0.0102(18)
N2 0.0267(19) 0.029(2) 0.029(2) 0.0091(17) 0.0042(16) 0.0134(17)
C11 0.023(2) 0.035(3) 0.034(3) 0.005(2) 0.014(2) 0.005(2)
C21 0.022(2) 0.034(3) 0.030(2) 0.009(2) 0.0045(18) 0.014(2)
C14 0.036(3) 0.040(3) 0.026(2) 0.009(2) 0.003(2) 0.016(2)
C23 0.034(2) 0.033(3) 0.027(2) -0.002(2) -0.0030(19) 0.018(2)
C22 0.025(2) 0.023(2) 0.040(3) 0.002(2) -0.002(2) 0.0062(19)
C13 0.036(3) 0.042(3) 0.057(3) 0.030(3) 0.020(3) 0.023(2)
C25 0.030(2) 0.031(3) 0.024(2) -0.0028(19) -0.0016(18) 0.016(2)
C24 0.026(2) 0.020(2) 0.041(3) 0.002(2) -0.002(2) 0.0069(19)
C12 0.028(2) 0.067(4) 0.028(2) 0.020(3) 0.003(2) 0.014(3)
C26 0.039(3) 0.060(4) 0.051(3) 0.028(3) 0.020(3) 0.027(3)
C15 0.035(3) 0.032(3) 0.040(3) 0.015(2) 0.007(2) 0.018(2)
C16 0.052(4) 0.049(4) 0.064(4) -0.015(3) 0.022(3) 0.001(3)

loop_
_geom_bond_atom_site_label_1
_geom_bond_atom_site_label_2
_geom_bond_distance
_geom_bond_site_symmetry_2
_geom_bond_publ_flag
Pt3 Cl1 2.3052(18) . ?
Pt3 Cl2 2.3073(18) . ?
Pt3 Cl3 2.3118(18) . ?
Pt3 Cl4 2.3219(18) . ?
N1 C13 1.317(7) . ?
N1 C14 1.325(6) . ?
N2 C24 1.330(6) . ?
N2 C23 1.342(6) . ?
C11 C15 1.389(7) . ?
C11 C12 1.396(7) . ?
C11 C16 1.494(8) . ?
C21 C25 1.386(6) . ?
C21 C22 1.401(6) . ?
C21 C26 1.504(6) . ?
C14 C15 1.362(7) . ?
C23 C22 1.356(6) . ?
C13 C12 1.369(8) . ?
C25 C24 1.371(6) . ?
